data_4024603
loop_
_publ_author_name
'Yuewen Xu'
'Mark D. Smith'
'Jeanette A. Krause'
'Linda S. Shimizu'

_publ_section_title
;
Control of the Intramolecular [2+2] Photocycloaddition in a Bis-Stilbene
Macrocycle
;
_journal_name_full 'Journal of Organic Chemistry'
_journal_page_first 4874
_journal_page_last 4877
_journal_paper_doi 10.1021/jo900443e
_journal_volume 74
_journal_year 2009
_chemical_formula_moiety 'C34 H32 N4 O2, 2(C2 D6 O S)'
_chemical_formula_sum 'C38 H32 D12 N4 O4 S2'
_chemical_formula_weight 696.96
_chemical_name_systematic
; 
 ? 
;
_space_group_IT_number 2
_symmetry_cell_setting triclinic
_symmetry_space_group_name_Hall '-P 1'
_symmetry_space_group_name_H-M 'P -1'
_atom_sites_solution_hydrogens geom
_atom_sites_solution_primary direct
_atom_sites_solution_secondary difmap
_audit_creation_method SHELXL-97
_cell_angle_alpha 82.598(4)
_cell_angle_beta 73.657(4)
_cell_angle_gamma 89.266(4)
_cell_formula_units_Z 1
_cell_length_a 7.934(2)
_cell_length_b 9.003(3)
_cell_length_c 12.354(3)
_cell_measurement_reflns_used 1326
_cell_measurement_temperature 150(2)
_cell_measurement_theta_max 24.822
_cell_measurement_theta_min 4.006
_cell_volume 839.5(4)
_computing_cell_refinement 'Bruker SAINT v7.56A'
_computing_data_collection 'Bruker APEX2 v2008.5.0'
_computing_data_reduction 'Bruker SAINT v7.56A'
_computing_structure_refinement 'SHELXL-97 (Sheldrick, 1997)'
_computing_structure_solution 'SHELXS-97 (Sheldrick, 1990)'
_diffrn_ambient_temperature 150(2)
_diffrn_measured_fraction_theta_full 0.995
_diffrn_measured_fraction_theta_max 0.995
_diffrn_measurement_device_type 'Bruker APEXII'
_diffrn_measurement_method 'omega scans'
_diffrn_radiation_monochromator 'Si-<111> channel cut crystal'
_diffrn_radiation_source synchrotron
_diffrn_radiation_type synchrotron
_diffrn_radiation_wavelength 0.77490
_diffrn_reflns_av_R_equivalents 0.0404
_diffrn_reflns_av_sigmaI/netI 0.0485
_diffrn_reflns_limit_h_max 9
_diffrn_reflns_limit_h_min -9
_diffrn_reflns_limit_k_max 10
_diffrn_reflns_limit_k_min -10
_diffrn_reflns_limit_l_max 14
_diffrn_reflns_limit_l_min -14
_diffrn_reflns_number 8374
_diffrn_reflns_theta_full 27.46
_diffrn_reflns_theta_max 27.46
_diffrn_reflns_theta_min 3.90
_exptl_absorpt_coefficient_mu 0.256
_exptl_absorpt_correction_type none
_exptl_crystal_colour colorless
_exptl_crystal_density_diffrn 1.379
_exptl_crystal_density_method 'not measured'
_exptl_crystal_description needle
_exptl_crystal_F_000 364
_exptl_crystal_size_max 0.15
_exptl_crystal_size_mid 0.04
_exptl_crystal_size_min 0.01
_refine_diff_density_max 0.430
_refine_diff_density_min -0.313
_refine_diff_density_rms 0.050
_refine_ls_extinction_method none
_refine_ls_goodness_of_fit_ref 1.006
_refine_ls_hydrogen_treatment mixed
_refine_ls_matrix_type full
_refine_ls_number_parameters 227
_refine_ls_number_reflns 2965
_refine_ls_number_restraints 0
_refine_ls_restrained_S_all 1.006
_refine_ls_R_factor_all 0.0834
_refine_ls_R_factor_gt 0.0506
_refine_ls_shift/su_max 0.000
_refine_ls_shift/su_mean 0.000
_refine_ls_structure_factor_coef Fsqd
_refine_ls_weighting_details 'calc w=1/[\s^2^(Fo^2^)+(0.0574P)^2^+0.6088P] where P=(Fo^2^+2Fc^2^)/3'
_refine_ls_weighting_scheme calc
_refine_ls_wR_factor_gt 0.1150
_refine_ls_wR_factor_ref 0.1312
_reflns_number_gt 2079
_reflns_number_total 2965
_reflns_threshold_expression >2sigma(I)
_cod_data_source_file jo900443e_si_004.cif
_cod_data_source_block usca002
_cod_depositor_comments
;
The following automatic conversions were performed:
'_symmetry_cell_setting' value 'Triclinic' changed to 'triclinic'
according to '/home/saulius/struct/CIF-dictionaries/cif_core.dic'
dictionary named 'cif_core.dic' version 2.4.1 from 2010-06-29.

Automatic conversion script
Id: cif_fix_enum 1527 2010-12-29 10:47:43Z saulius 
;
_cod_database_code 4024603

loop_
_symmetry_equiv_pos_as_xyz
'x, y, z'
'-x, -y, -z'

loop_
_atom_site_label
_atom_site_type_symbol
_atom_site_fract_x
_atom_site_fract_y
_atom_site_fract_z
_atom_site_U_iso_or_equiv
_atom_site_adp_type
_atom_site_occupancy
_atom_site_symmetry_multiplicity
_atom_site_calc_flag
_atom_site_refinement_flags
_atom_site_disorder_assembly
_atom_site_disorder_group
C1 C 0.0116(4) 0.2727(4) 0.1933(3) 0.0387(7) Uani 1 1 d . . .
C2 C 0.0195(4) 0.0525(4) 0.3282(3) 0.0426(8) Uani 1 1 d . . .
H2A H 0.0427 -0.0558 0.3281 0.051 Uiso 1 1 calc R . .
H2B H -0.1057 0.0633 0.3693 0.051 Uiso 1 1 calc R . .
C3 C 0.1341(4) 0.1208(3) 0.3892(2) 0.0355(7) Uani 1 1 d . . .
C4 C 0.0772(4) 0.2412(3) 0.4488(2) 0.0396(7) Uani 1 1 d . . .
H4 H -0.0411 0.2717 0.4612 0.048 Uiso 1 1 calc R . .
C5 C 0.1921(4) 0.3179(3) 0.4908(2) 0.0371(7) Uani 1 1 d . . .
H5 H 0.1504 0.3991 0.5323 0.045 Uiso 1 1 calc R . .
C6 C 0.3670(4) 0.2771(3) 0.4725(2) 0.0328(7) Uani 1 1 d . . .
C7 C 0.4183(4) 0.1517(3) 0.4193(2) 0.0380(7) Uani 1 1 d . . .
H7 H 0.5348 0.1179 0.4098 0.046 Uiso 1 1 calc R . .
C8 C 0.3035(4) 0.0737(3) 0.3792(2) 0.0383(7) Uani 1 1 d . . .
H8 H 0.3422 -0.0135 0.3444 0.046 Uiso 1 1 calc R . .
C9 C 0.5032(4) 0.3775(3) 0.4923(2) 0.0334(7) Uani 1 1 d . . .
H9 H 0.6127 0.3212 0.4925 0.040 Uiso 1 1 calc R . .
C10 C 0.5488(4) 0.5308(3) 0.4068(2) 0.0342(7) Uani 1 1 d . . .
H10 H 0.6785 0.5406 0.3704 0.041 Uiso 1 1 calc R . .
C11 C 0.4525(4) 0.5513(3) 0.3162(2) 0.0325(7) Uani 1 1 d . . .
C12 C 0.3046(4) 0.6367(3) 0.3208(2) 0.0396(7) Uani 1 1 d . . .
H12 H 0.2691 0.7017 0.3776 0.048 Uiso 1 1 calc R . .
C13 C 0.2066(4) 0.6290(3) 0.2432(3) 0.0388(7) Uani 1 1 d . . .
H13 H 0.1058 0.6888 0.2480 0.047 Uiso 1 1 calc R . .
C14 C 0.2545(4) 0.5359(3) 0.1603(2) 0.0341(7) Uani 1 1 d . . .
C15 C 0.4089(4) 0.4573(3) 0.1518(2) 0.0378(7) Uani 1 1 d . . .
H15 H 0.4477 0.3961 0.0928 0.045 Uiso 1 1 calc R . .
C16 C 0.5073(4) 0.4661(3) 0.2275(2) 0.0360(7) Uani 1 1 d . . .
H16 H 0.6136 0.4131 0.2184 0.043 Uiso 1 1 calc R . .
C17 C 0.1392(4) 0.5080(3) 0.0853(3) 0.0403(8) Uani 1 1 d . . .
H17A H 0.0272 0.5604 0.1101 0.048 Uiso 1 1 calc R . .
H17B H 0.1986 0.5501 0.0057 0.048 Uiso 1 1 calc R . .
N1 N 0.1021(4) 0.3489(3) 0.0898(2) 0.0373(6) Uani 1 1 d . . .
H1 H 0.184(4) 0.302(4) 0.051(3) 0.037(9) Uiso 1 1 d . . .
N2 N 0.0537(4) 0.1249(3) 0.2112(2) 0.0386(6) Uani 1 1 d . . .
H2 H 0.151(4) 0.104(4) 0.161(3) 0.046(10) Uiso 1 1 d . . .
O1 O -0.1014(3) 0.3311(3) 0.2625(2) 0.0510(6) Uani 1 1 d . . .
S1 S 0.39195(11) 0.06451(9) -0.11307(7) 0.0405(2) Uani 1 1 d . . .
C18 C 0.2980(5) -0.1198(4) -0.0813(3) 0.0515(9) Uani 1 1 d . . .
D18A H 0.3557 -0.1816 -0.0315 0.077 Uiso 1 1 calc R . .
D18B H 0.3143 -0.1637 -0.1520 0.077 Uiso 1 1 calc R . .
D18C H 0.1722 -0.1158 -0.0427 0.077 Uiso 1 1 calc R . .
C19 C 0.2437(5) 0.1494(4) -0.1863(3) 0.0512(9) Uani 1 1 d . . .
D19A H 0.1226 0.1264 -0.1399 0.077 Uiso 1 1 calc R . .
D19B H 0.2630 0.1101 -0.2592 0.077 Uiso 1 1 calc R . .
D19C H 0.2642 0.2582 -0.2002 0.077 Uiso 1 1 calc R . .
O2 O 0.3511(3) 0.1269(2) -0.00258(18) 0.0493(6) Uani 1 1 d . . .

loop_
_atom_site_aniso_label
_atom_site_aniso_U_11
_atom_site_aniso_U_22
_atom_site_aniso_U_33
_atom_site_aniso_U_23
_atom_site_aniso_U_13
_atom_site_aniso_U_12
C1 0.0325(17) 0.0502(19) 0.0414(18) -0.0090(15) -0.0220(15) -0.0028(15)
C2 0.0460(19) 0.0459(18) 0.0408(18) -0.0054(14) -0.0196(15) -0.0137(15)
C3 0.0432(18) 0.0349(16) 0.0298(16) -0.0019(13) -0.0133(13) -0.0133(13)
C4 0.0394(17) 0.0429(18) 0.0368(17) -0.0050(14) -0.0109(14) -0.0084(14)
C5 0.052(2) 0.0319(16) 0.0282(15) -0.0054(12) -0.0114(14) -0.0077(14)
C6 0.0357(17) 0.0382(16) 0.0267(15) 0.0002(12) -0.0141(13) -0.0048(13)
C7 0.0416(18) 0.0377(17) 0.0386(17) -0.0039(13) -0.0180(14) -0.0036(14)
C8 0.0463(19) 0.0353(17) 0.0356(17) -0.0073(13) -0.0140(14) -0.0051(14)
C9 0.0354(16) 0.0338(16) 0.0342(16) -0.0042(12) -0.0152(13) 0.0008(13)
C10 0.0350(16) 0.0371(16) 0.0324(15) -0.0046(13) -0.0122(13) -0.0051(13)
C11 0.0365(16) 0.0307(15) 0.0315(16) 0.0035(12) -0.0144(13) -0.0071(12)
C12 0.054(2) 0.0355(16) 0.0325(16) -0.0086(13) -0.0149(15) -0.0057(14)
C13 0.0457(18) 0.0344(16) 0.0416(17) -0.0073(13) -0.0202(15) 0.0059(14)
C14 0.0452(18) 0.0309(15) 0.0311(15) -0.0018(12) -0.0197(13) 0.0004(13)
C15 0.0474(19) 0.0382(17) 0.0335(17) -0.0067(13) -0.0199(14) 0.0029(14)
C16 0.0375(17) 0.0388(17) 0.0342(16) -0.0054(13) -0.0138(13) -0.0018(13)
C17 0.053(2) 0.0362(17) 0.0428(18) -0.0068(14) -0.0303(16) 0.0047(14)
N1 0.0419(16) 0.0377(15) 0.0387(15) -0.0087(12) -0.0201(13) 0.0054(13)
N2 0.0424(16) 0.0400(15) 0.0372(15) -0.0069(12) -0.0164(13) -0.0050(12)
O1 0.0356(13) 0.0688(16) 0.0526(14) -0.0165(12) -0.0152(11) 0.0098(11)
S1 0.0406(5) 0.0432(5) 0.0411(5) -0.0111(3) -0.0140(4) -0.0055(3)
C18 0.058(2) 0.0392(18) 0.065(2) -0.0085(16) -0.0279(19) -0.0047(16)
C19 0.058(2) 0.047(2) 0.053(2) 0.0036(16) -0.0271(18) -0.0108(17)
O2 0.0646(16) 0.0461(13) 0.0442(13) -0.0179(10) -0.0220(12) 0.0115(11)

loop_
_atom_type_symbol
_atom_type_description
_atom_type_scat_dispersion_real
_atom_type_scat_dispersion_imag
_atom_type_scat_source
C C -0.0020 0.0020 'International Tables Vol C Tables 4.2.6.8 and 6.1.1.4'
H H 0.0000 0.0000 'International Tables Vol C Tables 4.2.6.8 and 6.1.1.4'
N N -0.0031 0.0040 'International Tables Vol C Tables 4.2.6.8 and 6.1.1.4'
O O -0.0041 0.0074 'International Tables Vol C Tables 4.2.6.8 and 6.1.1.4'
S S 0.1206 0.1480 'International Tables Vol C Tables 4.2.6.8 and 6.1.1.4'

loop_
_geom_angle_atom_site_label_1
_geom_angle_atom_site_label_2
_geom_angle_atom_site_label_3
_geom_angle
_geom_angle_site_symmetry_1
_geom_angle_site_symmetry_3
_geom_angle_publ_flag
O1 C1 N2 122.5(3) . . ?
O1 C1 N1 122.3(3) . . ?
N2 C1 N1 115.1(3) . . ?
N2 C2 C3 111.1(2) . . ?
N2 C2 H2A 109.4 . . ?
C3 C2 H2A 109.4 . . ?
N2 C2 H2B 109.4 . . ?
C3 C2 H2B 109.4 . . ?
H2A C2 H2B 108.0 . . ?
C8 C3 C4 118.0(3) . . ?
C8 C3 C2 121.0(3) . . ?
C4 C3 C2 120.8(3) . . ?
C3 C4 C5 120.7(3) . . ?
C3 C4 H4 119.7 . . ?
C5 C4 H4 119.7 . . ?
C6 C5 C4 121.0(3) . . ?
C6 C5 H5 119.5 . . ?
C4 C5 H5 119.5 . . ?
C7 C6 C5 117.5(3) . . ?
C7 C6 C9 119.9(3) . . ?
C5 C6 C9 122.0(3) . . ?
C6 C7 C8 121.5(3) . . ?
C6 C7 H7 119.2 . . ?
C8 C7 H7 119.2 . . ?
C3 C8 C7 121.1(3) . . ?
C3 C8 H8 119.4 . . ?
C7 C8 H8 119.4 . . ?
C6 C9 C10 119.2(2) . 2_666 ?
C6 C9 C10 115.1(2) . . ?
C10 C9 C10 89.3(2) 2_666 . ?
C6 C9 H9 110.5 . . ?
C10 C9 H9 110.5 2_666 . ?
C10 C9 H9 110.5 . . ?
C11 C10 C9 119.9(2) . 2_666 ?
C11 C10 C9 115.3(2) . . ?
C9 C10 C9 90.7(2) 2_666 . ?
C11 C10 H10 109.9 . . ?
C9 C10 H10 109.9 2_666 . ?
C9 C10 H10 109.9 . . ?
C16 C11 C12 117.7(3) . . ?
C16 C11 C10 116.7(3) . . ?
C12 C11 C10 125.3(3) . . ?
C11 C12 C13 121.2(3) . . ?
C11 C12 H12 119.4 . . ?
C13 C12 H12 119.4 . . ?
C14 C13 C12 120.8(3) . . ?
C14 C13 H13 119.6 . . ?
C12 C13 H13 119.6 . . ?
C13 C14 C15 117.7(3) . . ?
C13 C14 C17 122.4(3) . . ?
C15 C14 C17 119.7(3) . . ?
C16 C15 C14 121.5(3) . . ?
C16 C15 H15 119.2 . . ?
C14 C15 H15 119.2 . . ?
C11 C16 C15 120.8(3) . . ?
C11 C16 H16 119.6 . . ?
C15 C16 H16 119.6 . . ?
N1 C17 C14 112.0(2) . . ?
N1 C17 H17A 109.2 . . ?
C14 C17 H17A 109.2 . . ?
N1 C17 H17B 109.2 . . ?
C14 C17 H17B 109.2 . . ?
H17A C17 H17B 107.9 . . ?
C1 N1 C17 117.5(3) . . ?
C1 N1 H1 115(2) . . ?
C17 N1 H1 115(2) . . ?
C1 N2 C2 118.3(3) . . ?
C1 N2 H2 112(2) . . ?
C2 N2 H2 118(2) . . ?
O2 S1 C18 106.16(16) . . ?
O2 S1 C19 106.07(15) . . ?
C18 S1 C19 97.92(16) . . ?
S1 C18 D18A 109.5 . . ?
S1 C18 D18B 109.5 . . ?
D18A C18 D18B 109.5 . . ?
S1 C18 D18C 109.5 . . ?
D18A C18 D18C 109.5 . . ?
D18B C18 D18C 109.5 . . ?
S1 C19 D19A 109.5 . . ?
S1 C19 D19B 109.5 . . ?
D19A C19 D19B 109.5 . . ?
S1 C19 D19C 109.5 . . ?
D19A C19 D19C 109.5 . . ?
D19B C19 D19C 109.5 . . ?

loop_
_geom_bond_atom_site_label_1
_geom_bond_atom_site_label_2
_geom_bond_distance
_geom_bond_site_symmetry_2
_geom_bond_publ_flag
C1 O1 1.218(4) . ?
C1 N2 1.373(4) . ?
C1 N1 1.375(4) . ?
C2 N2 1.459(4) . ?
C2 C3 1.514(4) . ?
C2 H2A 0.9900 . ?
C2 H2B 0.9900 . ?
C3 C8 1.381(4) . ?
C3 C4 1.388(4) . ?
C4 C5 1.397(4) . ?
C4 H4 0.9500 . ?
C5 C6 1.394(4) . ?
C5 H5 0.9500 . ?
C6 C7 1.379(4) . ?
C6 C9 1.509(4) . ?
C7 C8 1.388(4) . ?
C7 H7 0.9500 . ?
C8 H8 0.9500 . ?
C9 C10 1.540(4) 2_666 ?
C9 C10 1.604(4) . ?
C9 H9 1.0000 . ?
C10 C11 1.515(4) . ?
C10 C9 1.540(4) 2_666 ?
C10 H10 1.0000 . ?
C11 C16 1.385(4) . ?
C11 C12 1.386(4) . ?
C12 C13 1.403(4) . ?
C12 H12 0.9500 . ?
C13 C14 1.375(4) . ?
C13 H13 0.9500 . ?
C14 C15 1.391(4) . ?
C14 C17 1.517(4) . ?
C15 C16 1.386(4) . ?
C15 H15 0.9500 . ?
C16 H16 0.9500 . ?
C17 N1 1.456(4) . ?
C17 H17A 0.9900 . ?
C17 H17B 0.9900 . ?
N1 H1 0.84(3) . ?
N2 H2 0.88(3) . ?
S1 O2 1.493(2) . ?
S1 C18 1.779(3) . ?
S1 C19 1.784(3) . ?
C18 D18B 0.9800 . ?
C18 D18C 0.9800 . ?
C18 D18A 0.9800 . ?
C19 D19B 0.9800 . ?
C19 D19A 0.9800 . ?
C19 D19C 0.9800 . ?

loop_
_geom_hbond_atom_site_label_D
_geom_hbond_atom_site_label_H
_geom_hbond_atom_site_label_A
_geom_hbond_distance_DH
_geom_hbond_distance_HA
_geom_hbond_distance_DA
_geom_hbond_angle_DHA
_geom_hbond_site_symmetry_A
N1 H1 O2 0.84(3) 2.10(3) 2.901(4) 161(3) .
N2 H2 O2 0.88(3) 2.18(3) 3.004(4) 156(3) .

loop_
_geom_torsion_atom_site_label_1
_geom_torsion_atom_site_label_2
_geom_torsion_atom_site_label_3
_geom_torsion_atom_site_label_4
_geom_torsion
_geom_torsion_site_symmetry_1
_geom_torsion_site_symmetry_2
_geom_torsion_site_symmetry_3
_geom_torsion_site_symmetry_4
_geom_torsion_publ_flag
N2 C2 C3 C8 -84.2(4) . . . . ?
N2 C2 C3 C4 90.2(3) . . . . ?
C8 C3 C4 C5 4.1(4) . . . . ?
C2 C3 C4 C5 -170.5(3) . . . . ?
C3 C4 C5 C6 0.9(4) . . . . ?
C4 C5 C6 C7 -4.8(4) . . . . ?
C4 C5 C6 C9 165.7(3) . . . . ?
C5 C6 C7 C8 3.7(4) . . . . ?
C9 C6 C7 C8 -167.0(3) . . . . ?
C4 C3 C8 C7 -5.2(4) . . . . ?
C2 C3 C8 C7 169.4(3) . . . . ?
C6 C7 C8 C3 1.3(5) . . . . ?
C7 C6 C9 C10 -152.5(3) . . . 2_666 ?
C5 C6 C9 C10 37.3(4) . . . 2_666 ?
C7 C6 C9 C10 103.3(3) . . . . ?
C5 C6 C9 C10 -67.0(4) . . . . ?
C6 C9 C10 C11 -1.6(4) . . . . ?
C10 C9 C10 C11 -123.8(3) 2_666 . . . ?
C6 C9 C10 C9 122.2(3) . . . 2_666 ?
C10 C9 C10 C9 0.0 2_666 . . 2_666 ?
C9 C10 C11 C16 179.4(3) 2_666 . . . ?
C9 C10 C11 C16 -73.9(3) . . . . ?
C9 C10 C11 C12 -7.1(4) 2_666 . . . ?
C9 C10 C11 C12 99.5(3) . . . . ?
C16 C11 C12 C13 4.5(4) . . . . ?
C10 C11 C12 C13 -168.9(3) . . . . ?
C11 C12 C13 C14 0.1(5) . . . . ?
C12 C13 C14 C15 -3.9(4) . . . . ?
C12 C13 C14 C17 171.4(3) . . . . ?
C13 C14 C15 C16 3.1(4) . . . . ?
C17 C14 C15 C16 -172.3(3) . . . . ?
C12 C11 C16 C15 -5.3(4) . . . . ?
C10 C11 C16 C15 168.7(3) . . . . ?
C14 C15 C16 C11 1.5(5) . . . . ?
C13 C14 C17 N1 -125.0(3) . . . . ?
C15 C14 C17 N1 50.2(4) . . . . ?
O1 C1 N1 C17 34.1(4) . . . . ?
N2 C1 N1 C17 -148.1(3) . . . . ?
C14 C17 N1 C1 62.0(4) . . . . ?
O1 C1 N2 C2 -25.4(4) . . . . ?
N1 C1 N2 C2 156.8(3) . . . . ?
C3 C2 N2 C1 -65.8(4) . . . . ?
